data_7005802
loop_
_publ_author_name
'Scolaro, Claudine'
'Chaplin, Adrian B.'
'Hartinger, Christian G.'
'Bergamo, Alberta'
'Cocchietto, Moreno'
'Keppler, Bernhard K.'
'Sava, Gianni'
'Dyson, Paul J.'

_publ_section_title
;
 Tuning the hydrophobicity of ruthenium(II)-arene (RAPTA) drugs to
 modify uptake, biomolecular interactions and efficacy.
;
_journal_issue 43
_journal_name_full 'Dalton transactions (Cambridge, England : 2003)'
_journal_page_first 5065
_journal_page_last 5072
_journal_paper_doi 10.1039/b705449a
_journal_year 2007
_chemical_formula_moiety 'C34 H41 Cl N3 P2 Ru, B F4'
_chemical_formula_sum 'C34 H41 B Cl F4 N3 P2 Ru'
_chemical_formula_weight 776.97
_chemical_name_systematic
;
?
;
_space_group_IT_number 14
_symmetry_cell_setting monoclinic
_symmetry_space_group_name_Hall '-P 2ybc'
_symmetry_space_group_name_H-M 'P 1 21/c 1'
_atom_sites_solution_hydrogens geom
_atom_sites_solution_primary direct
_atom_sites_solution_secondary difmap
_audit_creation_method SHELXL-97
_cell_angle_alpha 90.00
_cell_angle_beta 99.576(5)
_cell_angle_gamma 90.00
_cell_formula_units_Z 4
_cell_length_a 13.6698(10)
_cell_length_b 14.4658(9)
_cell_length_c 17.1533(6)
_cell_measurement_reflns_used 5915
_cell_measurement_temperature 140(2)
_cell_measurement_theta_max 24.987
_cell_measurement_theta_min 2.296
_cell_volume 3344.7(3)
_computing_cell_refinement 'Oxford Diffraction CrysAlis RED'
_computing_data_collection 'Oxford Diffraction CrysAlis CCD'
_computing_data_reduction 'Oxford Diffraction CrysAlis RED'
_computing_molecular_graphics 'ORTEP3 (Farrugia, 1997)'
_computing_publication_material 'Bruker SHELXTL'
_computing_structure_refinement 'SHELXL-97 (Sheldrick, 1997)'
_computing_structure_solution 'SIR97 (Altomare et al., 1999)'
_diffrn_ambient_temperature 140(2)
_diffrn_measured_fraction_theta_full 0.958
_diffrn_measured_fraction_theta_max 0.958
_diffrn_measurement_device_type 'Oxford Diffraction KM4/Sapphire CCD'
_diffrn_measurement_method 'phi and omega scans'
_diffrn_radiation_monochromator graphite
_diffrn_radiation_source 'sealed tube'
_diffrn_radiation_type MoK\a
_diffrn_radiation_wavelength 0.71069
_diffrn_reflns_av_R_equivalents 0.0773
_diffrn_reflns_av_sigmaI/netI 0.1520
_diffrn_reflns_limit_h_max 16
_diffrn_reflns_limit_h_min -16
_diffrn_reflns_limit_k_max 17
_diffrn_reflns_limit_k_min -17
_diffrn_reflns_limit_l_max 20
_diffrn_reflns_limit_l_min -18
_diffrn_reflns_number 19880
_diffrn_reflns_theta_full 25.02
_diffrn_reflns_theta_max 25.02
_diffrn_reflns_theta_min 2.98
_exptl_absorpt_coefficient_mu 0.697
_exptl_absorpt_correction_type none
_exptl_crystal_colour orange
_exptl_crystal_density_diffrn 1.543
_exptl_crystal_density_method 'not measured'
_exptl_crystal_description prismatic
_exptl_crystal_F_000 1592
_exptl_crystal_size_max 0.17
_exptl_crystal_size_mid 0.14
_exptl_crystal_size_min 0.14
_refine_diff_density_max 0.689
_refine_diff_density_min -0.749
_refine_diff_density_rms 0.088
_refine_ls_extinction_method none
_refine_ls_goodness_of_fit_ref 0.774
_refine_ls_hydrogen_treatment constr
_refine_ls_matrix_type full
_refine_ls_number_parameters 418
_refine_ls_number_reflns 5666
_refine_ls_number_restraints 0
_refine_ls_restrained_S_all 0.774
_refine_ls_R_factor_all 0.0990
_refine_ls_R_factor_gt 0.0384
_refine_ls_shift/su_max 0.001
_refine_ls_shift/su_mean 0.000
_refine_ls_structure_factor_coef Fsqd
_refine_ls_weighting_details 'calc w=1/[\s^2^(Fo^2^)+(0.0118P)^2^+0.0000P] where P=(Fo^2^+2Fc^2^)/3'
_refine_ls_weighting_scheme calc
_refine_ls_wR_factor_gt 0.0571
_refine_ls_wR_factor_ref 0.0668
_reflns_number_gt 3040
_reflns_number_total 5666
_reflns_threshold_expression >2sigma(I)
_cod_data_source_file b705449a.txt
_cod_data_source_block pd330
_cod_depositor_comments
;
The following automatic conversions were performed:
'_symmetry_cell_setting' value 'Monoclinic' changed to 'monoclinic'
according to '/home/saulius/struct/CIF-dictionaries/cif_core.dic'
dictionary named 'cif_core.dic' version 2.4.1 from 2010-06-29.

Automatic conversion script
Id: cif_fix_enum 1527 2010-12-29 10:47:43Z saulius 
;
_cod_original_sg_symbol_H-M P2(1)/c
_cod_database_code 7005802

loop_
_symmetry_equiv_pos_as_xyz
'x, y, z'
'-x, y+1/2, -z+1/2'
'-x, -y, -z'
'x, -y-1/2, z-1/2'

loop_
_atom_site_label
_atom_site_type_symbol
_atom_site_fract_x
_atom_site_fract_y
_atom_site_fract_z
_atom_site_U_iso_or_equiv
_atom_site_adp_type
_atom_site_occupancy
_atom_site_symmetry_multiplicity
_atom_site_calc_flag
_atom_site_refinement_flags
_atom_site_disorder_assembly
_atom_site_disorder_group
Ru1 Ru 0.25334(4) 0.92255(2) 0.24847(3) 0.01401(11) Uani 1 1 d . . .
P1 P 0.25197(10) 0.99945(8) 0.12960(7) 0.0161(3) Uani 1 1 d . . .
P2 P 0.21558(10) 1.05423(8) 0.31896(7) 0.0151(3) Uani 1 1 d . . .
N1 N 0.1655(3) 1.0486(3) -0.0221(2) 0.0220(11) Uani 1 1 d . . .
N2 N 0.3333(3) 0.9793(2) -0.0078(2) 0.0199(11) Uani 1 1 d . . .
N3 N 0.3118(3) 1.1397(2) 0.0384(2) 0.0186(11) Uani 1 1 d . . .
Cl1 Cl 0.42584(9) 0.96548(8) 0.26980(7) 0.0198(3) Uani 1 1 d . . .
C1 C 0.1094(4) 0.8435(3) 0.2234(3) 0.0161(12) Uani 1 1 d . . .
C2 C 0.1748(3) 0.8094(3) 0.1757(3) 0.0161(12) Uani 1 1 d . . .
H2 H 0.1536 0.8075 0.1201 0.019 Uiso 1 1 calc R . .
C3 C 0.2713(4) 0.7775(3) 0.2068(3) 0.0185(13) Uani 1 1 d . . .
H3 H 0.3146 0.7580 0.1722 0.022 Uiso 1 1 calc R . .
C4 C 0.3035(4) 0.7748(3) 0.2906(3) 0.0163(13) Uani 1 1 d . . .
C5 C 0.2384(3) 0.8090(3) 0.3387(3) 0.0145(12) Uani 1 1 d . . .
H5 H 0.2573 0.8084 0.3946 0.017 Uiso 1 1 calc R . .
C6 C 0.1440(4) 0.8445(3) 0.3043(3) 0.0178(12) Uani 1 1 d . . .
H6 H 0.1028 0.8701 0.3382 0.021 Uiso 1 1 calc R . .
C7 C 0.0041(3) 0.8711(3) 0.1899(3) 0.0192(13) Uani 1 1 d . . .
H7A H -0.0354 0.8155 0.1745 0.029 Uiso 1 1 calc R . .
H7B H 0.0041 0.9106 0.1435 0.029 Uiso 1 1 calc R . .
H7C H -0.0247 0.9051 0.2301 0.029 Uiso 1 1 calc R . .
C8 C 0.4053(4) 0.7342(3) 0.3213(3) 0.0201(13) Uani 1 1 d . . .
H8 H 0.4529 0.7611 0.2891 0.024 Uiso 1 1 calc R . .
C9 C 0.4006(4) 0.6297(3) 0.3060(3) 0.0246(14) Uani 1 1 d . . .
H9A H 0.3574 0.6007 0.3391 0.037 Uiso 1 1 calc R . .
H9B H 0.4674 0.6034 0.3188 0.037 Uiso 1 1 calc R . .
H9C H 0.3740 0.6182 0.2501 0.037 Uiso 1 1 calc R . .
C10 C 0.4454(4) 0.7548(3) 0.4079(3) 0.0367(16) Uani 1 1 d . . .
H10A H 0.4508 0.8218 0.4157 0.055 Uiso 1 1 calc R . .
H10B H 0.5111 0.7265 0.4225 0.055 Uiso 1 1 calc R . .
H10C H 0.4002 0.7293 0.4412 0.055 Uiso 1 1 calc R . .
C11 C 0.1394(3) 1.0119(3) 0.0531(2) 0.0186(13) Uani 1 1 d . . .
H11A H 0.1067 0.9510 0.0431 0.022 Uiso 1 1 calc R . .
H11B H 0.0921 1.0544 0.0725 0.022 Uiso 1 1 calc R . .
C12 C 0.3306(3) 0.9357(3) 0.0693(3) 0.0197(12) Uani 1 1 d . . .
H12A H 0.3991 0.9318 0.0991 0.024 Uiso 1 1 calc R . .
H12B H 0.3051 0.8718 0.0606 0.024 Uiso 1 1 calc R . .
C13 C 0.3049(4) 1.1160(3) 0.1214(3) 0.0187(13) Uani 1 1 d . . .
H13A H 0.2629 1.1622 0.1426 0.022 Uiso 1 1 calc R . .
H13B H 0.3719 1.1186 0.1538 0.022 Uiso 1 1 calc R . .
C14 C 0.2336(4) 0.9859(3) -0.0544(3) 0.0230(13) Uani 1 1 d . . .
H14A H 0.2038 0.9233 -0.0591 0.028 Uiso 1 1 calc R . .
H14B H 0.2394 1.0069 -0.1084 0.028 Uiso 1 1 calc R . .
C15 C 0.3749(3) 1.0726(3) 0.0041(3) 0.0207(12) Uani 1 1 d . . .
H15A H 0.3869 1.0967 -0.0475 0.025 Uiso 1 1 calc R . .
H15B H 0.4399 1.0685 0.0393 0.025 Uiso 1 1 calc R . .
C16 C 0.2133(4) 1.1400(3) -0.0101(3) 0.0261(14) Uani 1 1 d . . .
H16A H 0.2187 1.1665 -0.0625 0.031 Uiso 1 1 calc R . .
H16B H 0.1698 1.1814 0.0149 0.031 Uiso 1 1 calc R . .
C17 C 0.2587(3) 1.0486(3) 0.4274(3) 0.0158(12) Uani 1 1 d . . .
C18 C 0.2209(4) 1.1102(3) 0.4769(3) 0.0189(13) Uani 1 1 d . . .
H18 H 0.1683 1.1508 0.4563 0.023 Uiso 1 1 calc R . .
C19 C 0.2603(4) 1.1120(3) 0.5561(3) 0.0255(14) Uani 1 1 d . . .
H19 H 0.2339 1.1530 0.5906 0.031 Uiso 1 1 calc R . .
C20 C 0.3384(4) 1.0540(3) 0.5857(3) 0.0305(15) Uani 1 1 d . . .
H20 H 0.3656 1.0558 0.6404 0.037 Uiso 1 1 calc R . .
C21 C 0.3764(4) 0.9948(4) 0.5376(3) 0.0320(15) Uani 1 1 d . . .
H21 H 0.4300 0.9555 0.5588 0.038 Uiso 1 1 calc R . .
C22 C 0.3373(4) 0.9909(3) 0.4566(3) 0.0240(14) Uani 1 1 d . . .
H22 H 0.3642 0.9496 0.4226 0.029 Uiso 1 1 calc R . .
C23 C 0.0817(3) 1.0691(3) 0.3074(3) 0.0144(11) Uani 1 1 d . . .
C24 C 0.0288(4) 1.1012(3) 0.2367(3) 0.0222(13) Uani 1 1 d . . .
H24 H 0.0634 1.1193 0.1955 0.027 Uiso 1 1 calc R . .
C25 C -0.0734(4) 1.1074(3) 0.2250(3) 0.0337(16) Uani 1 1 d . . .
H25 H -0.1082 1.1322 0.1770 0.040 Uiso 1 1 calc R . .
C26 C -0.1250(4) 1.0774(3) 0.2828(3) 0.0346(15) Uani 1 1 d . . .
H26 H -0.1954 1.0803 0.2741 0.042 Uiso 1 1 calc R . .
C27 C -0.0748(4) 1.0435(3) 0.3532(3) 0.0284(14) Uani 1 1 d . . .
H27 H -0.1103 1.0231 0.3931 0.034 Uiso 1 1 calc R . .
C28 C 0.0291(4) 1.0392(3) 0.3658(3) 0.0217(13) Uani 1 1 d . . .
H28 H 0.0639 1.0158 0.4143 0.026 Uiso 1 1 calc R . .
C29 C 0.2680(4) 1.1687(3) 0.3032(2) 0.0128(12) Uani 1 1 d . . .
C30 C 0.3682(4) 1.1820(3) 0.3297(3) 0.0206(13) Uani 1 1 d . . .
H30 H 0.4072 1.1315 0.3527 0.025 Uiso 1 1 calc R . .
C31 C 0.4134(4) 1.2670(3) 0.3236(3) 0.0270(14) Uani 1 1 d . . .
H31 H 0.4824 1.2746 0.3422 0.032 Uiso 1 1 calc R . .
C32 C 0.3567(4) 1.3407(3) 0.2902(3) 0.0273(14) Uani 1 1 d . . .
H32 H 0.3871 1.3990 0.2857 0.033 Uiso 1 1 calc R . .
C33 C 0.2582(4) 1.3303(3) 0.2637(3) 0.0226(13) Uani 1 1 d . . .
H33 H 0.2201 1.3814 0.2411 0.027 Uiso 1 1 calc R . .
C34 C 0.2120(4) 1.2444(3) 0.2696(3) 0.0219(13) Uani 1 1 d . . .
H34 H 0.1430 1.2376 0.2510 0.026 Uiso 1 1 calc R . .
B1 B 0.9631(6) 0.2677(4) 0.0282(4) 0.0343(18) Uani 1 1 d . . .
F1 F 0.8897(4) 0.2082(3) 0.0289(2) 0.131(2) Uani 1 1 d . . .
F2 F 1.0316(3) 0.2590(3) 0.09552(19) 0.0898(14) Uani 1 1 d . . .
F3 F 1.0061(2) 0.2556(2) -0.03854(17) 0.0437(9) Uani 1 1 d . . .
F4 F 0.9260(3) 0.3536(3) 0.0284(2) 0.1051(17) Uani 1 1 d . . .

loop_
_atom_site_aniso_label
_atom_site_aniso_U_11
_atom_site_aniso_U_22
_atom_site_aniso_U_33
_atom_site_aniso_U_23
_atom_site_aniso_U_13
_atom_site_aniso_U_12
Ru1 0.0146(2) 0.01186(17) 0.0150(2) 0.0011(2) 0.00095(16) 0.0004(2)
P1 0.0180(8) 0.0149(7) 0.0151(8) -0.0002(6) 0.0020(6) -0.0005(6)
P2 0.0155(8) 0.0149(8) 0.0142(8) 0.0005(6) 0.0006(6) -0.0006(6)
N1 0.030(3) 0.022(3) 0.014(2) 0.002(2) 0.002(2) -0.001(2)
N2 0.031(3) 0.015(2) 0.015(2) -0.0012(19) 0.007(2) 0.0009(19)
N3 0.028(3) 0.016(2) 0.013(3) 0.0044(19) 0.006(2) 0.002(2)
Cl1 0.0156(7) 0.0199(7) 0.0232(8) 0.0023(6) 0.0011(6) -0.0008(5)
C1 0.017(3) 0.011(3) 0.022(3) 0.001(2) 0.006(3) -0.001(2)
C2 0.023(3) 0.011(3) 0.014(3) 0.000(2) 0.003(3) -0.009(2)
C3 0.020(3) 0.012(3) 0.025(3) 0.000(2) 0.007(3) 0.000(2)
C4 0.020(3) 0.008(3) 0.020(3) 0.003(2) 0.004(3) -0.002(2)
C5 0.016(3) 0.011(3) 0.017(3) 0.006(2) 0.007(3) -0.004(2)
C6 0.018(3) 0.012(3) 0.026(3) -0.001(2) 0.010(3) 0.001(2)
C7 0.011(3) 0.015(3) 0.030(3) -0.002(2) -0.002(3) -0.005(2)
C8 0.014(3) 0.017(3) 0.029(3) 0.007(2) 0.000(3) 0.004(2)
C9 0.022(3) 0.017(3) 0.034(4) 0.003(3) 0.004(3) 0.006(2)
C10 0.036(4) 0.028(3) 0.041(4) 0.002(3) -0.008(3) 0.016(3)
C11 0.018(3) 0.022(3) 0.016(3) 0.002(2) 0.006(3) -0.003(2)
C12 0.021(3) 0.015(3) 0.023(3) 0.001(2) 0.005(3) 0.004(2)
C13 0.029(3) 0.016(3) 0.014(3) 0.004(2) 0.012(3) -0.004(2)
C14 0.035(4) 0.026(3) 0.008(3) 0.002(2) 0.003(3) -0.006(3)
C15 0.024(3) 0.025(3) 0.015(3) -0.003(3) 0.010(2) -0.003(3)
C16 0.040(4) 0.021(3) 0.019(3) 0.010(3) 0.006(3) 0.005(3)
C17 0.017(3) 0.017(3) 0.011(3) -0.002(2) -0.004(2) -0.004(2)
C18 0.024(3) 0.012(3) 0.020(3) -0.006(2) 0.002(3) 0.001(2)
C19 0.030(4) 0.029(3) 0.019(3) -0.006(3) 0.009(3) -0.002(3)
C20 0.034(4) 0.043(4) 0.012(3) -0.003(3) -0.003(3) 0.001(3)
C21 0.031(4) 0.039(4) 0.020(3) -0.003(3) -0.012(3) 0.012(3)
C22 0.021(3) 0.027(3) 0.023(3) -0.004(3) -0.001(3) 0.005(3)
C23 0.017(3) 0.015(3) 0.011(3) -0.003(2) -0.001(2) 0.004(2)
C24 0.022(3) 0.013(3) 0.029(3) -0.004(2) -0.004(3) 0.000(2)
C25 0.035(4) 0.013(3) 0.046(4) -0.009(3) -0.015(3) 0.007(3)
C26 0.015(3) 0.019(3) 0.065(5) -0.019(3) -0.007(3) 0.004(3)
C27 0.025(4) 0.024(3) 0.039(4) -0.016(3) 0.013(3) -0.008(3)
C28 0.023(3) 0.016(3) 0.025(3) -0.006(2) 0.001(3) 0.001(2)
C29 0.025(3) 0.009(3) 0.006(3) 0.000(2) 0.007(3) 0.001(2)
C30 0.023(3) 0.022(3) 0.018(3) -0.003(2) 0.006(3) -0.004(2)
C31 0.026(4) 0.029(3) 0.027(3) -0.011(3) 0.009(3) -0.009(3)
C32 0.045(4) 0.021(3) 0.020(3) -0.004(3) 0.014(3) -0.010(3)
C33 0.038(4) 0.011(2) 0.023(3) -0.001(3) 0.016(3) -0.001(3)
C34 0.029(4) 0.022(3) 0.014(3) -0.004(2) 0.001(3) 0.000(2)
B1 0.060(6) 0.017(4) 0.031(5) -0.006(3) 0.019(4) -0.001(3)
F1 0.183(5) 0.143(4) 0.084(3) -0.052(3) 0.074(3) -0.137(4)
F2 0.071(3) 0.162(4) 0.031(2) 0.013(2) -0.006(2) 0.022(3)
F3 0.039(2) 0.064(2) 0.0293(19) -0.0089(18) 0.0107(17) 0.0083(18)
F4 0.207(5) 0.064(3) 0.057(3) 0.011(2) 0.060(3) 0.062(3)

loop_
_atom_type_symbol
_atom_type_description
_atom_type_scat_dispersion_real
_atom_type_scat_dispersion_imag
_atom_type_scat_source
C C 0.0033 0.0016 'International Tables Vol C Tables 4.2.6.8 and 6.1.1.4'
H H 0.0000 0.0000 'International Tables Vol C Tables 4.2.6.8 and 6.1.1.4'
B B 0.0013 0.0007 'International Tables Vol C Tables 4.2.6.8 and 6.1.1.4'
N N 0.0061 0.0033 'International Tables Vol C Tables 4.2.6.8 and 6.1.1.4'
F F 0.0171 0.0103 'International Tables Vol C Tables 4.2.6.8 and 6.1.1.4'
P P 0.1023 0.0942 'International Tables Vol C Tables 4.2.6.8 and 6.1.1.4'
Cl Cl 0.1484 0.1585 'International Tables Vol C Tables 4.2.6.8 and 6.1.1.4'
Ru Ru -1.2594 0.8363 'International Tables Vol C Tables 4.2.6.8 and 6.1.1.4'

loop_
_geom_angle_atom_site_label_1
_geom_angle_atom_site_label_2
_geom_angle_atom_site_label_3
_geom_angle
_geom_angle_site_symmetry_1
_geom_angle_site_symmetry_3
_geom_angle_publ_flag
C6 Ru1 C2 64.54(17) . . ?
C6 Ru1 C3 77.19(17) . . ?
C2 Ru1 C3 36.93(15) . . ?
C6 Ru1 C1 36.23(15) . . ?
C2 Ru1 C1 36.41(15) . . ?
C3 Ru1 C1 66.61(17) . . ?
C6 Ru1 C5 36.78(15) . . ?
C2 Ru1 C5 76.25(16) . . ?
C3 Ru1 C5 64.58(17) . . ?
C1 Ru1 C5 65.91(16) . . ?
C6 Ru1 P1 135.84(13) . . ?
C2 Ru1 P1 85.82(12) . . ?
C3 Ru1 P1 98.86(13) . . ?
C1 Ru1 P1 101.33(13) . . ?
C5 Ru1 P1 161.74(12) . . ?
C6 Ru1 C4 65.29(17) . . ?
C2 Ru1 C4 65.62(17) . . ?
C3 Ru1 C4 36.50(15) . . ?
C1 Ru1 C4 78.23(17) . . ?
C5 Ru1 C4 35.36(15) . . ?
P1 Ru1 C4 132.33(13) . . ?
C6 Ru1 P2 88.21(12) . . ?
C2 Ru1 P2 139.11(13) . . ?
C3 Ru1 P2 164.46(13) . . ?
C1 Ru1 P2 104.40(13) . . ?
C5 Ru1 P2 100.44(13) . . ?
P1 Ru1 P2 95.32(5) . . ?
C4 Ru1 P2 131.45(13) . . ?
C6 Ru1 Cl1 141.31(12) . . ?
C2 Ru1 Cl1 130.12(13) . . ?
C3 Ru1 Cl1 97.68(13) . . ?
C1 Ru1 Cl1 164.12(12) . . ?
C5 Ru1 Cl1 106.13(12) . . ?
P1 Ru1 Cl1 82.78(5) . . ?
C4 Ru1 Cl1 87.64(13) . . ?
P2 Ru1 Cl1 90.35(5) . . ?
C13 P1 C12 98.1(2) . . ?
C13 P1 C11 98.4(2) . . ?
C12 P1 C11 98.2(2) . . ?
C13 P1 Ru1 123.94(15) . . ?
C12 P1 Ru1 109.29(15) . . ?
C11 P1 Ru1 123.49(16) . . ?
C23 P2 C29 106.7(2) . . ?
C23 P2 C17 105.1(2) . . ?
C29 P2 C17 96.93(19) . . ?
C23 P2 Ru1 109.97(15) . . ?
C29 P2 Ru1 121.79(15) . . ?
C17 P2 Ru1 114.68(15) . . ?
C14 N1 C16 108.2(4) . . ?
C14 N1 C11 111.3(4) . . ?
C16 N1 C11 111.3(4) . . ?
C14 N2 C15 108.7(4) . . ?
C14 N2 C12 111.0(4) . . ?
C15 N2 C12 109.7(3) . . ?
C16 N3 C13 110.4(4) . . ?
C16 N3 C15 108.5(4) . . ?
C13 N3 C15 111.3(4) . . ?
C6 C1 C2 116.3(5) . . ?
C6 C1 C7 121.4(5) . . ?
C2 C1 C7 122.1(4) . . ?
C6 C1 Ru1 70.3(3) . . ?
C2 C1 Ru1 70.6(3) . . ?
C7 C1 Ru1 133.2(3) . . ?
C1 C2 C3 122.7(4) . . ?
C1 C2 Ru1 73.0(3) . . ?
C3 C2 Ru1 72.2(3) . . ?
C2 C3 C4 120.0(5) . . ?
C2 C3 Ru1 70.8(3) . . ?
C4 C3 Ru1 74.8(3) . . ?
C5 C4 C3 117.5(5) . . ?
C5 C4 C8 124.5(4) . . ?
C3 C4 C8 118.0(5) . . ?
C5 C4 Ru1 71.0(3) . . ?
C3 C4 Ru1 68.7(2) . . ?
C8 C4 Ru1 132.0(3) . . ?
C4 C5 C6 120.3(5) . . ?
C4 C5 Ru1 73.6(3) . . ?
C6 C5 Ru1 68.7(3) . . ?
C1 C6 C5 123.0(5) . . ?
C1 C6 Ru1 73.5(3) . . ?
C5 C6 Ru1 74.5(3) . . ?
C4 C8 C10 115.0(4) . . ?
C4 C8 C9 108.2(4) . . ?
C10 C8 C9 111.0(4) . . ?
N1 C11 P1 110.8(3) . . ?
N2 C12 P1 113.0(3) . . ?
N3 C13 P1 111.9(3) . . ?
N2 C14 N1 115.1(4) . . ?
N2 C15 N3 114.8(4) . . ?
N3 C16 N1 114.9(4) . . ?
C22 C17 C18 120.6(4) . . ?
C22 C17 P2 119.1(4) . . ?
C18 C17 P2 119.7(3) . . ?
C19 C18 C17 119.5(5) . . ?
C18 C19 C20 120.1(5) . . ?
C21 C20 C19 120.7(5) . . ?
C20 C21 C22 120.6(5) . . ?
C17 C22 C21 118.5(5) . . ?
C24 C23 C28 118.4(5) . . ?
C24 C23 P2 120.2(4) . . ?
C28 C23 P2 121.0(3) . . ?
C25 C24 C23 121.1(5) . . ?
C26 C25 C24 120.1(5) . . ?
C27 C26 C25 120.2(5) . . ?
C26 C27 C28 119.6(5) . . ?
C23 C28 C27 120.5(5) . . ?
C30 C29 C34 117.9(4) . . ?
C30 C29 P2 117.7(3) . . ?
C34 C29 P2 124.2(4) . . ?
C29 C30 C31 121.8(5) . . ?
C32 C31 C30 119.2(5) . . ?
C33 C32 C31 120.6(5) . . ?
C32 C33 C34 120.5(5) . . ?
C29 C34 C33 119.9(5) . . ?
F1 B1 F4 108.3(6) . . ?
F1 B1 F2 110.3(6) . . ?
F4 B1 F2 106.8(5) . . ?
F1 B1 F3 110.6(5) . . ?
F4 B1 F3 109.4(5) . . ?
F2 B1 F3 111.3(6) . . ?

loop_
_geom_bond_atom_site_label_1
_geom_bond_atom_site_label_2
_geom_bond_distance
_geom_bond_site_symmetry_2
_geom_bond_publ_flag
Ru1 C6 2.214(5) . ?
Ru1 C2 2.224(4) . ?
Ru1 C3 2.243(4) . ?
Ru1 C1 2.254(5) . ?
Ru1 C5 2.289(4) . ?
Ru1 P1 2.3201(14) . ?
Ru1 C4 2.323(4) . ?
Ru1 P2 2.3590(14) . ?
Ru1 Cl1 2.4069(15) . ?
P1 C13 1.849(4) . ?
P1 C12 1.856(4) . ?
P1 C11 1.858(4) . ?
P2 C23 1.820(5) . ?
P2 C29 1.842(4) . ?
P2 C17 1.856(4) . ?
N1 C14 1.472(6) . ?
N1 C16 1.475(5) . ?
N1 C11 1.492(5) . ?
N2 C14 1.464(5) . ?
N2 C15 1.466(5) . ?
N2 C12 1.472(5) . ?
N3 C16 1.460(5) . ?
N3 C13 1.482(5) . ?
N3 C15 1.484(5) . ?
C1 C6 1.390(6) . ?
C1 C2 1.399(6) . ?
C1 C7 1.512(6) . ?
C2 C3 1.415(6) . ?
C3 C4 1.432(6) . ?
C4 C5 1.401(6) . ?
C4 C8 1.521(6) . ?
C5 C6 1.422(6) . ?
C8 C10 1.525(6) . ?
C8 C9 1.534(5) . ?
C17 C22 1.387(6) . ?
C17 C18 1.390(6) . ?
C18 C19 1.376(6) . ?
C19 C20 1.386(6) . ?
C20 C21 1.351(6) . ?
C21 C22 1.405(6) . ?
C23 C24 1.386(6) . ?
C23 C28 1.394(6) . ?
C24 C25 1.381(6) . ?
C25 C26 1.379(7) . ?
C26 C27 1.377(6) . ?
C27 C28 1.401(6) . ?
C29 C30 1.384(6) . ?
C29 C34 1.403(6) . ?
C30 C31 1.388(6) . ?
C31 C32 1.384(6) . ?
C32 C33 1.357(7) . ?
C33 C34 1.404(6) . ?
B1 F1 1.324(7) . ?
B1 F4 1.341(7) . ?
B1 F2 1.366(7) . ?
B1 F3 1.382(7) . ?
